data_9010773
loop_
_publ_author_name
'Krause, W.'
'Bernhardt, N. J.'
'Effenberger, H.'

_publ_section_title
;
 Schlegelite, Bi7O4(MoO4)2(AsO4)3, a new mineral from Schneeberg, Saxony,
 Germany
;
_journal_name_full 'European Journal of Mineralogy'
_journal_page_first 803
_journal_page_last 811
_journal_paper_doi 10.1127/0935-1221/2006/0018-0803
_journal_volume 18
_journal_year 2006
_chemical_compound_source 'Pucher Richtschacht, Schneeberg, Saxony, Germany'
_chemical_formula_sum 'As3 Bi7 Mo1.78 O24 P0.16 V0.06'
_chemical_name_mineral Schlegelite
_space_group_IT_number 60
_symmetry_space_group_name_Hall '-P 2a 2n'
_symmetry_space_group_name_H-M 'P n c a'
_cell_angle_alpha 90
_cell_angle_beta 90
_cell_angle_gamma 90
_cell_formula_units_Z 4
_cell_length_a 5.299
_cell_length_b 16.133
_cell_length_c 23.948
_cell_volume 2047.285
_database_code_amcsd 0007187
_exptl_crystal_density_diffrn 7.301
_cod_original_formula_sum 'Bi7 (Mo1.78 P.16 V.06) As3 O24'
_cod_database_code 9010773

loop_
_space_group_symop_operation_xyz
x,y,z
1/2+x,y,-z
1/2-x,-y,z
x,1/2-y,1/2+z
-x,1/2+y,1/2-z
1/2-x,1/2+y,1/2+z
1/2+x,1/2-y,1/2-z
-x,-y,-z

loop_
_atom_site_aniso_label
_atom_site_aniso_U_11
_atom_site_aniso_U_22
_atom_site_aniso_U_33
_atom_site_aniso_U_12
_atom_site_aniso_U_13
_atom_site_aniso_U_23
Bi1 0.02630 0.03330 0.01810 0.00000 0.00000 0.00490
Bi2 0.02310 0.02570 0.02270 -0.00230 0.00310 -0.00200
Bi3 0.01810 0.02400 0.02160 -0.00210 0.00110 -0.00170
Bi4 0.02280 0.02150 0.01990 0.00020 -0.00150 -0.00170
Mo1 0.01530 0.01780 0.01860 0.00000 0.00000 0.00010
PMo1 0.01530 0.01780 0.01860 0.00000 0.00000 0.00010
VMo1 0.01530 0.01780 0.01860 0.00000 0.00000 0.00010
Mo2 0.02160 0.01730 0.01810 0.00000 0.00000 -0.00310
PMo2 0.02160 0.01730 0.01810 0.00000 0.00000 -0.00310
VMo2 0.02160 0.01730 0.01810 0.00000 0.00000 -0.00310
As3 0.01730 0.01670 0.01560 0.00000 0.00000 -0.00400
As4 0.01940 0.01950 0.01490 0.00090 0.00160 0.00450
O11 0.03100 0.03000 0.03000 -0.00300 0.00400 -0.00300
O12 0.02800 0.01800 0.02800 0.00500 0.01000 -0.00400
O21 0.02400 0.02100 0.03000 0.00400 -0.00400 0.00500
O22 0.02300 0.02500 0.01900 0.00200 -0.00700 -0.01200
O31 0.04000 0.02700 0.02600 0.00600 -0.01400 -0.01300
O32 0.02600 0.03000 0.01600 -0.00200 -0.00300 0.01120
O41 0.02800 0.03800 0.01300 0.00100 0.00400 -0.01200
O42 0.04000 0.03800 0.01700 -0.00200 0.00200 0.02000
O43 0.04600 0.02600 0.02100 0.00000 0.01000 -0.01100
O44 0.02500 0.01400 0.02600 0.00500 -0.01200 0.00000
O1 0.01900 0.03000 0.01400 0.00300 0.00200 0.00100
O2 0.02400 0.02400 0.01700 -0.00300 0.00900 -0.00700

loop_
_atom_site_label
_atom_site_fract_x
_atom_site_fract_y
_atom_site_fract_z
_atom_site_occupancy
_atom_site_U_iso_or_equiv
_atom_site_type_symbol
_atom_site_attached_hydrogens
Bi1 0.25000 0.00000 0.82100 1.00000 0.02590 Bi 0
Bi2 0.20136 0.17526 0.31301 1.00000 0.02380 Bi 0
Bi3 0.30289 0.16056 0.56105 1.00000 0.02130 Bi 0
Bi4 0.25882 0.32375 0.44420 1.00000 0.02140 Bi 0
Mo1 0.25000 0.00000 0.07488 0.89000 0.01720 Mo 0
PMo1 0.25000 0.00000 0.07488 0.08000 0.01720 P 0
VMo1 0.25000 0.00000 0.07488 0.03000 0.01720 V 0
Mo2 0.25000 0.00000 0.67760 0.89000 0.01900 Mo 0
PMo2 0.25000 0.00000 0.67760 0.08000 0.01900 P 0
VMo2 0.25000 0.00000 0.67760 0.03000 0.01900 V 0
As3 0.25000 0.00000 0.42911 1.00000 0.01650 As 0
As4 0.25090 0.16929 0.17204 1.00000 0.01790 As 0
O11 0.14600 -0.07850 0.03120 1.00000 0.03000 O 0
O12 -0.02500 0.04810 0.10720 1.00000 0.02500 O 0
O21 0.02900 0.03830 0.72510 1.00000 0.02500 O 0
O22 0.40000 0.10080 0.65530 1.00000 0.02300 O 0
O31 0.02500 -0.04730 0.38990 1.00000 0.03100 O 0
O32 0.38300 -0.07430 0.46950 1.00000 0.02400 O 0
O41 0.42000 0.23370 0.21390 1.00000 0.02600 O 0
O42 0.45200 0.10130 0.14380 1.00000 0.03200 O 0
O43 0.04700 0.12610 0.21660 1.00000 0.03100 O 0
O44 0.10200 0.22490 0.12310 1.00000 0.02200 O 0
O1 0.49500 0.24810 0.49800 1.00000 0.02100 O 0
O2 0.11600 0.22310 0.39720 1.00000 0.02200 O 0

loop_
_cod_changelog_entry_id
_cod_changelog_entry_author
_cod_changelog_entry_date
_cod_changelog_entry_text
1
;cod-tools version 3.8.0
Id: cif_guess_AMCSD_atom_types 9581 2023-05-17 12:35:41Z saulius
;
2023-05-23T09:23:05+03:00
;Derived atom types and hydrogen counts
from atom names that follow the AMCSD naming convention
(Wat == water, O-H == hydroxyl).
;

loop_
_cod_related_entry_id
_cod_related_entry_database
_cod_related_entry_code
1 AMCSD 0007187
